data_7120334
loop_
_publ_author_name
'Dince, Cl\'ement C.'
'Meoded, Roy A.'
'Hilvert, Donald'

_publ_section_title
;
 Synthesis and characterization of catalytically active thiazolium
 gold(i)-carbenes
;
_journal_name_full 'Chem. Commun.'
_journal_paper_doi 10.1039/C7CC03791K
_journal_year 2017
_chemical_formula_moiety 'C13 H15 Au Cl N O S'
_chemical_formula_sum 'C13 H15 Au Cl N O S'
_chemical_formula_weight 465.74
_chemical_name_common 'Benzylthiazolium-gold(I) chloride'
_space_group_crystal_system triclinic
_space_group_IT_number 2
_space_group_name_Hall '-P 1'
_space_group_name_H-M_alt 'P -1'
_symmetry_space_group_name_Hall '-P 1'
_symmetry_space_group_name_H-M 'P -1'
_atom_sites_solution_hydrogens mixed
_atom_sites_solution_primary direct
_audit_creation_date 2016-03-23
_audit_creation_method
;
Olex2 1.2
(compiled 2016.02.19 svn.r3266 for OlexSys, GUI svn.r5155)
;
_audit_update_record
;
2016-03-27 deposited with the CCDC.
2017-06-15 downloaded from the CCDC.
;
_cell_angle_alpha 108.863(3)
_cell_angle_beta 91.805(3)
_cell_angle_gamma 114.116(3)
_cell_formula_units_Z 2
_cell_length_a 8.7017(7)
_cell_length_b 8.8040(7)
_cell_length_c 10.7083(9)
_cell_measurement_reflns_used 9855
_cell_measurement_temperature 100.0(2)
_cell_measurement_theta_max 30.58
_cell_measurement_theta_min 2.61
_cell_volume 695.72(10)
_computing_cell_refinement 'Bruker SAINT'
_computing_data_collection 'Bruker APEX2'
_computing_data_reduction 'Bruker SAINT'
_computing_molecular_graphics 'Olex2 (Dolomanov et al., 2009)'
_computing_publication_material 'Olex2 (Dolomanov et al., 2009)'
_computing_structure_refinement 'XL (Sheldrick, 2008)'
_computing_structure_solution 'XT (Sheldrick, 2015)'
_diffrn_ambient_temperature 100.0(2)
_diffrn_detector 'Bruker APEX2 area detector'
_diffrn_detector_area_resol_mean 8.33
_diffrn_detector_type 'CCD area detector'
_diffrn_measured_fraction_theta_full 0.995
_diffrn_measured_fraction_theta_max 0.986
_diffrn_measurement_device 'kappa-stage diffractometer'
_diffrn_measurement_device_type 'Bruker/Nonius Kappa Apex2'
_diffrn_measurement_method '\w and \f scans'
_diffrn_radiation_monochromator 'double mirror optics'
_diffrn_radiation_probe x-ray
_diffrn_radiation_type MoK\a
_diffrn_radiation_wavelength 0.71073
_diffrn_reflns_av_R_equivalents 0.0256
_diffrn_reflns_av_unetI/netI 0.0182
_diffrn_reflns_Laue_measured_fraction_full 0.995
_diffrn_reflns_Laue_measured_fraction_max 0.986
_diffrn_reflns_limit_h_max 12
_diffrn_reflns_limit_h_min -12
_diffrn_reflns_limit_k_max 11
_diffrn_reflns_limit_k_min -12
_diffrn_reflns_limit_l_max 15
_diffrn_reflns_limit_l_min -15
_diffrn_reflns_number 22080
_diffrn_reflns_point_group_measured_fraction_full 0.995
_diffrn_reflns_point_group_measured_fraction_max 0.986
_diffrn_reflns_theta_full 25.242
_diffrn_reflns_theta_max 30.603
_diffrn_reflns_theta_min 2.612
_diffrn_source 'microfocus sealed X-ray tube'
_diffrn_source_type 'Incoatec I\ms high brilliance'
_diffrn_standards_number 0
_exptl_absorpt_coefficient_mu 10.901
_exptl_absorpt_correction_T_max 0.7461
_exptl_absorpt_correction_T_min 0.5311
_exptl_absorpt_correction_type multi-scan
_exptl_absorpt_process_details
;
SADABS-2014/5 (Bruker,2014/5) was used for absorption correction.
wR2(int) was 0.1166 before and 0.0352 after correction.
The Ratio of minimum to maximum transmission is 0.7118.
The \l/2 correction factor is 0.00150.
;
_exptl_crystal_colour 'clear colourless'
_exptl_crystal_colour_lustre clear
_exptl_crystal_colour_primary colourless
_exptl_crystal_density_diffrn 2.223
_exptl_crystal_description plate
_exptl_crystal_F_000 440
_exptl_crystal_recrystallization_method 'Re-crystallisation from solvent'
_exptl_crystal_size_max 0.12
_exptl_crystal_size_mid 0.1
_exptl_crystal_size_min 0.025
_refine_diff_density_max 2.237
_refine_diff_density_min -1.366
_refine_diff_density_rms 0.136
_refine_ls_extinction_method none
_refine_ls_goodness_of_fit_ref 1.112
_refine_ls_hydrogen_treatment mixed
_refine_ls_matrix_type full
_refine_ls_number_parameters 167
_refine_ls_number_reflns 4232
_refine_ls_number_restraints 1
_refine_ls_restrained_S_all 1.112
_refine_ls_R_factor_all 0.0182
_refine_ls_R_factor_gt 0.0166
_refine_ls_shift/su_max 0.003
_refine_ls_shift/su_mean 0.000
_refine_ls_structure_factor_coef Fsqd
_refine_ls_weighting_details 'w=1/[\s^2^(Fo^2^)+(0.0244P)^2^+0.4311P] where P=(Fo^2^+2Fc^2^)/3'
_refine_ls_weighting_scheme calc
_refine_ls_wR_factor_gt 0.0421
_refine_ls_wR_factor_ref 0.0428
_reflns_Friedel_coverage 0.000
_reflns_number_gt 4045
_reflns_number_total 4232
_reflns_threshold_expression 'I > 2\s(I)'
_cod_data_source_file c7cc03791k2.cif
_cod_data_source_block h200316_1_1_0m
_cod_database_code 7120334
_shelx_space_group_comment
;
The symmetry employed for this shelxl refinement is uniquely defined
by the following loop, which should always be used as a source of
symmetry information in preference to the above space-group names.
They are only intended as comments.
;
_shelx_estimated_absorpt_t_max 0.772
_shelx_estimated_absorpt_t_min 0.355
_olex2_refinement_description
;
1. Fixed Uiso
 At 1.2 times of:
  All C(H) groups, All C(H,H) groups
 At 1.5 times of:
  All C(H,H,H) groups, All O(H) groups
2. Restrained distances
 O1-H1
 0.91 with sigma of 0.02
3.a Secondary CH2 refined with riding coordinates:
 C4(H4A,H4B), C7(H7A,H7B), C5(H5A,H5B)
3.b Aromatic/amide H refined with riding coordinates:
 C9(H9), C11(H11), C10(H10), C13(H13), C12(H12)
3.c Idealised Me refined as rotating group:
 C6(H6A,H6B,H6C)
;
_shelx_shelxl_version_number 2014/7
_olex2_date_sample_data_collection 2016-03-22
_olex2_date_sample_submission 2016-03-15
_olex2_submission_original_sample_id h200316_1_1
_olex2_submission_special_instructions 'No special instructions were received'
_solvent_exptl_crystal_recrystallization_method 'pentane ethylacetate'

loop_
_space_group_symop_operation_xyz
'x, y, z'
'-x, -y, -z'

loop_
_atom_site_label
_atom_site_type_symbol
_atom_site_fract_x
_atom_site_fract_y
_atom_site_fract_z
_atom_site_U_iso_or_equiv
_atom_site_adp_type
_atom_site_occupancy
_atom_site_site_symmetry_order
_atom_site_calc_flag
_atom_site_refinement_flags_posn
Au1 Au 0.55050(2) 0.26866(2) 0.40103(2) 0.01177(3) Uani 1 1 d .
Cl1 Cl 0.47921(8) 0.14490(8) 0.17159(6) 0.01758(11) Uani 1 1 d .
S1 S 0.79136(7) 0.57745(8) 0.68000(6) 0.01392(10) Uani 1 1 d .
O1 O 1.1308(3) 0.8070(3) 0.8607(2) 0.0250(4) Uani 1 1 d D
H1 H 1.237(3) 0.821(5) 0.860(4) 0.037 Uiso 1 1 d DR
N1 N 0.5523(2) 0.3064(3) 0.68948(19) 0.0116(3) Uani 1 1 d .
C3 C 0.7676(3) 0.5666(3) 0.8371(2) 0.0137(4) Uani 1 1 d .
C2 C 0.6323(3) 0.4101(3) 0.8248(2) 0.0127(4) Uani 1 1 d .
C4 C 0.8854(3) 0.7156(4) 0.9631(3) 0.0183(5) Uani 1 1 d .
H4A H 0.8468 0.6860 1.0419 0.022 Uiso 1 1 calc R
H4B H 0.8773 0.8269 0.9702 0.022 Uiso 1 1 calc R
C7 C 0.3934(3) 0.1384(3) 0.6513(2) 0.0129(4) Uani 1 1 d .
H7A H 0.4019 0.0710 0.7073 0.015 Uiso 1 1 calc R
H7B H 0.3815 0.0642 0.5563 0.015 Uiso 1 1 calc R
C9 C 0.0844(3) 0.0278(3) 0.6699(2) 0.0151(4) Uani 1 1 d .
H9 H 0.0847 -0.0814 0.6660 0.018 Uiso 1 1 calc R
C6 C 0.5683(3) 0.3381(3) 0.9315(2) 0.0168(4) Uani 1 1 d .
H6A H 0.4458 0.3066 0.9259 0.025 Uiso 1 1 calc GR
H6B H 0.6315 0.4293 1.0201 0.025 Uiso 1 1 calc GR
H6C H 0.5857 0.2312 0.9185 0.025 Uiso 1 1 calc GR
C1 C 0.6200(3) 0.3762(3) 0.5993(2) 0.0121(4) Uani 1 1 d .
C11 C -0.0674(3) 0.2066(4) 0.6841(3) 0.0198(5) Uani 1 1 d .
H11 H -0.1708 0.2190 0.6893 0.024 Uiso 1 1 calc R
C5 C 1.0726(3) 0.7490(4) 0.9672(3) 0.0195(5) Uani 1 1 d .
H5A H 1.1435 0.8416 1.0545 0.023 Uiso 1 1 calc R
H5B H 1.0824 0.6375 0.9566 0.023 Uiso 1 1 calc R
C10 C -0.0655(3) 0.0472(3) 0.6775(2) 0.0182(5) Uani 1 1 d .
H10 H -0.1680 -0.0494 0.6782 0.022 Uiso 1 1 calc R
C8 C 0.2353(3) 0.1691(3) 0.6680(2) 0.0113(4) Uani 1 1 d .
C13 C 0.2337(3) 0.3288(3) 0.6758(3) 0.0162(4) Uani 1 1 d .
H13 H 0.3364 0.4258 0.6761 0.019 Uiso 1 1 calc R
C12 C 0.0825(3) 0.3481(4) 0.6833(3) 0.0201(5) Uani 1 1 d .
H12 H 0.0819 0.4574 0.6877 0.024 Uiso 1 1 calc R

loop_
_atom_site_aniso_label
_atom_site_aniso_U_11
_atom_site_aniso_U_22
_atom_site_aniso_U_33
_atom_site_aniso_U_23
_atom_site_aniso_U_13
_atom_site_aniso_U_12
Au1 0.01106(5) 0.01242(5) 0.01098(5) 0.00480(3) 0.00193(3) 0.00404(3)
Cl1 0.0181(3) 0.0192(3) 0.0115(2) 0.0050(2) 0.00221(19) 0.0050(2)
S1 0.0110(2) 0.0138(2) 0.0137(2) 0.0052(2) 0.00207(19) 0.0023(2)
O1 0.0132(8) 0.0361(11) 0.0228(9) 0.0159(9) 0.0019(7) 0.0045(8)
N1 0.0095(8) 0.0122(8) 0.0123(8) 0.0039(7) 0.0014(7) 0.0047(7)
C3 0.0103(9) 0.0157(10) 0.0126(10) 0.0030(8) 0.0011(8) 0.0053(8)
C2 0.0114(9) 0.0151(10) 0.0114(9) 0.0036(8) 0.0014(8) 0.0066(8)
C4 0.0124(10) 0.0200(11) 0.0147(11) 0.0013(9) 0.0001(8) 0.0041(9)
C7 0.0103(9) 0.0104(9) 0.0160(10) 0.0049(8) 0.0016(8) 0.0028(8)
C9 0.0130(10) 0.0140(10) 0.0152(10) 0.0058(8) 0.0027(8) 0.0029(8)
C6 0.0171(11) 0.0205(11) 0.0136(10) 0.0073(9) 0.0034(8) 0.0083(9)
C1 0.0095(9) 0.0133(10) 0.0138(10) 0.0055(8) 0.0008(8) 0.0050(8)
C11 0.0138(11) 0.0274(13) 0.0187(11) 0.0064(10) 0.0031(9) 0.0113(10)
C5 0.0128(10) 0.0223(12) 0.0169(11) 0.0067(10) -0.0011(9) 0.0023(9)
C10 0.0109(10) 0.0221(12) 0.0158(11) 0.0058(9) 0.0029(8) 0.0029(9)
C8 0.0101(9) 0.0130(10) 0.0082(9) 0.0026(8) 0.0006(7) 0.0037(8)
C13 0.0133(10) 0.0152(10) 0.0205(11) 0.0079(9) 0.0032(9) 0.0057(9)
C12 0.0195(12) 0.0187(11) 0.0249(12) 0.0072(10) 0.0040(10) 0.0118(10)

loop_
_atom_type_symbol
_atom_type_description
_atom_type_scat_dispersion_real
_atom_type_scat_dispersion_imag
_atom_type_scat_source
C C 0.0033 0.0016 'International Tables Vol C Tables 4.2.6.8 and 6.1.1.4'
H H 0.0000 0.0000 'International Tables Vol C Tables 4.2.6.8 and 6.1.1.4'
Au Au -2.0133 8.8022 'International Tables Vol C Tables 4.2.6.8 and 6.1.1.4'
Cl Cl 0.1484 0.1585 'International Tables Vol C Tables 4.2.6.8 and 6.1.1.4'
N N 0.0061 0.0033 'International Tables Vol C Tables 4.2.6.8 and 6.1.1.4'
O O 0.0106 0.0060 'International Tables Vol C Tables 4.2.6.8 and 6.1.1.4'
S S 0.1246 0.1234 'International Tables Vol C Tables 4.2.6.8 and 6.1.1.4'

loop_
_geom_angle_atom_site_label_1
_geom_angle_atom_site_label_2
_geom_angle_atom_site_label_3
_geom_angle
C1 Au1 Cl1 178.06(6)
C1 S1 C3 93.38(12)
C5 O1 H1 109(3)
C2 N1 C7 121.5(2)
C1 N1 C2 116.28(19)
C1 N1 C7 121.97(19)
C2 C3 S1 109.81(17)
C2 C3 C4 128.5(2)
C4 C3 S1 121.66(19)
N1 C2 C6 119.6(2)
C3 C2 N1 111.4(2)
C3 C2 C6 129.0(2)
C3 C4 H4A 109.0
C3 C4 H4B 109.0
C3 C4 C5 113.1(2)
H4A C4 H4B 107.8
C5 C4 H4A 109.0
C5 C4 H4B 109.0
N1 C7 H7A 109.0
N1 C7 H7B 109.0
N1 C7 C8 112.74(18)
H7A C7 H7B 107.8
C8 C7 H7A 109.0
C8 C7 H7B 109.0
C10 C9 H9 120.0
C10 C9 C8 120.0(2)
C8 C9 H9 120.0
C2 C6 H6A 109.5
C2 C6 H6B 109.5
C2 C6 H6C 109.5
H6A C6 H6B 109.5
H6A C6 H6C 109.5
H6B C6 H6C 109.5
S1 C1 Au1 122.43(13)
N1 C1 Au1 128.34(17)
N1 C1 S1 109.16(17)
C10 C11 H11 120.1
C10 C11 C12 119.8(2)
C12 C11 H11 120.1
O1 C5 C4 108.3(2)
O1 C5 H5A 110.0
O1 C5 H5B 110.0
C4 C5 H5A 110.0
C4 C5 H5B 110.0
H5A C5 H5B 108.4
C9 C10 C11 120.6(2)
C9 C10 H10 119.7
C11 C10 H10 119.7
C9 C8 C7 118.2(2)
C13 C8 C7 122.3(2)
C13 C8 C9 119.5(2)
C8 C13 H13 119.7
C8 C13 C12 120.5(2)
C12 C13 H13 119.7
C11 C12 C13 119.7(2)
C11 C12 H12 120.1
C13 C12 H12 120.1

loop_
_geom_bond_atom_site_label_1
_geom_bond_atom_site_label_2
_geom_bond_distance
Au1 Cl1 2.2867(6)
Au1 C1 1.980(2)
S1 C3 1.730(2)
S1 C1 1.697(2)
O1 H1 0.881(19)
O1 C5 1.421(3)
N1 C2 1.407(3)
N1 C7 1.473(3)
N1 C1 1.334(3)
C3 C2 1.360(3)
C3 C4 1.504(3)
C2 C6 1.496(3)
C4 H4A 0.9900
C4 H4B 0.9900
C4 C5 1.529(3)
C7 H7A 0.9900
C7 H7B 0.9900
C7 C8 1.513(3)
C9 H9 0.9500
C9 C10 1.384(3)
C9 C8 1.398(3)
C6 H6A 0.9800
C6 H6B 0.9800
C6 H6C 0.9800
C11 H11 0.9500
C11 C10 1.390(4)
C11 C12 1.391(4)
C5 H5A 0.9900
C5 H5B 0.9900
C10 H10 0.9500
C8 C13 1.387(3)
C13 H13 0.9500
C13 C12 1.396(3)
C12 H12 0.9500

loop_
_geom_torsion_atom_site_label_1
_geom_torsion_atom_site_label_2
_geom_torsion_atom_site_label_3
_geom_torsion_atom_site_label_4
_geom_torsion
S1 C3 C2 N1 -0.7(2)
S1 C3 C2 C6 176.7(2)
S1 C3 C4 C5 -61.4(3)
N1 C7 C8 C9 -163.4(2)
N1 C7 C8 C13 19.4(3)
C3 S1 C1 Au1 -177.88(14)
C3 S1 C1 N1 -0.80(18)
C3 C4 C5 O1 63.9(3)
C2 N1 C7 C8 79.9(3)
C2 N1 C1 Au1 177.42(16)
C2 N1 C1 S1 0.6(2)
C2 C3 C4 C5 118.9(3)
C4 C3 C2 N1 179.1(2)
C4 C3 C2 C6 -3.5(4)
C7 N1 C2 C3 -174.5(2)
C7 N1 C2 C6 7.8(3)
C7 N1 C1 Au1 -8.0(3)
C7 N1 C1 S1 175.13(16)
C7 C8 C13 C12 176.2(2)
C9 C8 C13 C12 -1.0(4)
C1 S1 C3 C2 0.86(19)
C1 S1 C3 C4 -179.0(2)
C1 N1 C2 C3 0.1(3)
C1 N1 C2 C6 -177.6(2)
C1 N1 C7 C8 -94.4(2)
C10 C9 C8 C7 -176.4(2)
C10 C9 C8 C13 0.9(3)
C10 C11 C12 C13 0.0(4)
C8 C9 C10 C11 -0.4(4)
C8 C13 C12 C11 0.6(4)
C12 C11 C10 C9 -0.1(4)
